data_1558144
loop_
_publ_author_name
'Husain, Ali'
'Ganesan, Asaithampi'
'Machacek, Miloslav'
'Cerveny, Lukas'
'Kubat, Pavel'
'Ghazal, Basma'
'Zimcik, Petr'
'Makhseed, Saad'

_publ_section_title
;
 Dually directional glycosylated phthalocyanines as extracellular
 red-emitting fluorescent probes.
;
_journal_issue 28
_journal_name_full 'Dalton transactions (Cambridge, England : 2003)'
_journal_page_first 9605
_journal_page_last 9617
_journal_paper_doi 10.1039/d0dt01180k
_journal_volume 49
_journal_year 2020
_chemical_formula_sum 'C23 H17 Cl N2 O3'
_chemical_formula_weight 404.84
_chemical_name_common DrSaad_PhMono_15_04_17
_space_group_crystal_system monoclinic
_space_group_IT_number 14
_space_group_name_Hall '-P 2ybc'
_space_group_name_H-M_alt 'P 1 21/c 1'
_atom_sites_solution_hydrogens geom
_atom_sites_solution_primary direct
_atom_sites_solution_secondary difmap
_audit_block_doi 10.5517/ccdc.csd.cc23yg0k
_audit_update_record
;
2019-11-10 deposited with the CCDC.	2020-05-27 downloaded from the CCDC.
;
_cell_angle_alpha 90
_cell_angle_beta 111.0810(10)
_cell_angle_gamma 90
_cell_formula_units_Z 4
_cell_length_a 14.9291(5)
_cell_length_b 10.5173(3)
_cell_length_c 14.4180(4)
_cell_measurement_reflns_used 9928
_cell_measurement_temperature 296.(2)
_cell_measurement_theta_max 66.3158
_cell_measurement_theta_min 3.1725
_cell_volume 2112.31(11)
_computing_cell_refinement 'SAINT V8.18C (Bruker AXS Inc., 2011)'
_computing_data_collection 'Bruker Instrument Service v2012.4.0.0'
_computing_data_reduction 'SAINT V8.18C (Bruker AXS Inc., 2011)'
_computing_structure_refinement 'SHELXL-97 (Sheldrick, 2008)'
_computing_structure_solution 'SHELXS-97 (Sheldrick, 2008)'
_diffrn_ambient_temperature 296.(2)
_diffrn_detector_area_resol_mean 8.3333
_diffrn_measured_fraction_theta_full 0.953
_diffrn_measured_fraction_theta_max 0.953
_diffrn_measurement_device_type 'Bruker X8 Prospector'
_diffrn_measurement_method 'omega and phi scans'
_diffrn_radiation_monochromator 'mirror optics'
_diffrn_radiation_type 'Cu K\a'
_diffrn_radiation_wavelength 1.54178
_diffrn_reflns_av_R_equivalents 0.0410
_diffrn_reflns_av_sigmaI/netI 0.0360
_diffrn_reflns_limit_h_max 17
_diffrn_reflns_limit_h_min -17
_diffrn_reflns_limit_k_max 11
_diffrn_reflns_limit_k_min -12
_diffrn_reflns_limit_l_max 12
_diffrn_reflns_limit_l_min -17
_diffrn_reflns_number 19063
_diffrn_reflns_theta_full 66.47
_diffrn_reflns_theta_max 66.47
_diffrn_reflns_theta_min 3.17
_diffrn_source_type 'Incoatec Cu-ImS'
_exptl_absorpt_coefficient_mu 1.814
_exptl_absorpt_correction_T_max 0.79
_exptl_absorpt_correction_T_min 0.56
_exptl_absorpt_correction_type multi-scan
_exptl_absorpt_process_details 'SADABS V2008/1 (Bruker AXS Inc.)'
_exptl_crystal_colour 'clear colourless'
_exptl_crystal_density_diffrn 1.273
_exptl_crystal_density_method 'not measured'
_exptl_crystal_description Block
_exptl_crystal_F_000 840
_exptl_crystal_size_max 0.390
_exptl_crystal_size_mid 0.290
_exptl_crystal_size_min 0.130
_refine_diff_density_max 0.481
_refine_diff_density_min -0.517
_refine_ls_extinction_method none
_refine_ls_goodness_of_fit_ref 0.857
_refine_ls_hydrogen_treatment mixed
_refine_ls_matrix_type full
_refine_ls_number_parameters 263
_refine_ls_number_reflns 3554
_refine_ls_number_restraints 0
_refine_ls_restrained_S_all 0.857
_refine_ls_R_factor_all 0.0562
_refine_ls_R_factor_gt 0.0478
_refine_ls_shift/su_max 0.005
_refine_ls_shift/su_mean 0.000
_refine_ls_structure_factor_coef Fsqd
_refine_ls_weighting_details 'calc w=1/[\s^2^(Fo^2^)+(0.1031P)^2^+2.1905P] where P=(Fo^2^+2Fc^2^)/3'
_refine_ls_weighting_scheme calc
_refine_ls_wR_factor_gt 0.1409
_refine_ls_wR_factor_ref 0.1600
_reflns_number_gt 3117
_reflns_number_total 3554
_reflns_threshold_expression >2sigma(I)
_cod_data_source_file d0dt01180k2.cif
_cod_data_source_block I
_cod_depositor_comments 'Adding full bibliography for 1558144--1558146.cif.'
_cod_database_code 1558144

loop_
_space_group_symop_operation_xyz
'x, y, z'
'-x, y+1/2, -z+1/2'
'-x, -y, -z'
'x, -y-1/2, z-1/2'

loop_
_atom_site_type_symbol
_atom_site_label
_atom_site_fract_x
_atom_site_fract_y
_atom_site_fract_z
_atom_site_U_iso_or_equiv
_atom_site_adp_type
_atom_site_calc_flag
_atom_site_refinement_flags
_atom_site_occupancy
_atom_site_disorder_assembly
_atom_site_disorder_group
Cl Cl1 0.75224(5) 0.23430(8) 1.14257(5) 0.0653(3) Uani d . 1 . .
O O2 0.80553(10) 0.37361(15) 1.00065(11) 0.0427(4) Uani d . 1 . .
C C23 0.6022(5) 0.5330(6) 1.1206(6) 0.155(3) Uani d . 1 . .
H H23 0.5589 0.471 1.1236 0.185 Uiso calc R 1 . .
C C22 0.6567(3) 0.6109(4) 1.1170(3) 0.0912(12) Uani d . 1 . .
C C21 0.7208(2) 0.7092(4) 1.1065(3) 0.0738(9) Uani d . 1 . .
H H21A 0.6832 0.7753 1.0629 0.089 Uiso calc R 1 . .
H H21B 0.7545 0.7471 1.1711 0.089 Uiso calc R 1 . .
O O4 0.78943(13) 0.6614(2) 1.06730(14) 0.0624(5) Uani d . 1 . .
C C20 0.74489(17) 0.6329(3) 0.96461(19) 0.0500(6) Uani d . 1 . .
H H20A 0.719 0.71 0.9278 0.06 Uiso calc R 1 . .
H H20B 0.6924 0.5738 0.9547 0.06 Uiso calc R 1 . .
C C10 0.81761(15) 0.5755(2) 0.92772(16) 0.0383(5) Uani d . 1 . .
C C9 0.84328(14) 0.4483(2) 0.94281(14) 0.0340(4) Uani d . 1 . .
C C6 0.72006(15) 0.3143(2) 0.95604(16) 0.0366(5) Uani d . 1 . .
C C5 0.66596(15) 0.3239(2) 0.85574(16) 0.0402(5) Uani d . 1 . .
H H5 0.6878 0.373 0.8145 0.048 Uiso calc R 1 . .
C C4 0.57903(16) 0.2601(2) 0.81689(17) 0.0399(5) Uani d . 1 . .
C C3 0.54650(16) 0.1844(2) 0.87841(18) 0.0418(5) Uani d . 1 . .
C C1 0.45630(17) 0.1182(2) 0.8382(2) 0.0496(6) Uani d . 1 . .
N N1 0.38506(18) 0.0657(3) 0.8073(2) 0.0711(7) Uani d . 1 . .
C C19 0.8351(4) -0.0212(5) 1.0224(5) 0.132(2) Uani d . 1 . .
H H19 0.8227 -0.0471 1.0783 0.159 Uiso calc R 1 . .
C C18 0.8508(3) 0.0113(3) 0.9526(4) 0.0924(12) Uani d . 1 . .
C C17 0.8712(3) 0.0534(3) 0.8666(3) 0.0835(11) Uani d . 1 . .
H H17A 0.9359 0.0278 0.8743 0.1 Uiso calc R 1 . .
H H17B 0.8273 0.0116 0.8079 0.1 Uiso calc R 1 . .
O O6 0.86258(14) 0.18731(16) 0.85251(14) 0.0612(5) Uani d . 1 . .
C C16 0.93627(18) 0.2562(2) 0.92569(19) 0.0474(6) Uani d . 1 . .
H H16A 0.9977 0.2401 0.9193 0.057 Uiso calc R 1 . .
H H16B 0.9404 0.2307 0.9917 0.057 Uiso calc R 1 . .
C C14 0.91105(15) 0.3945(2) 0.90928(15) 0.0365(5) Uani d . 1 . .
C C2 0.52156(18) 0.2730(3) 0.7130(2) 0.0549(7) Uani d . 1 . .
N N2 0.47582(19) 0.2831(4) 0.63105(19) 0.0867(10) Uani d . 1 . .
C C8 0.60105(17) 0.1753(2) 0.97877(18) 0.0465(6) Uani d . 1 . .
H H8 0.5802 0.1251 1.0201 0.056 Uiso calc R 1 . .
C C7 0.68654(17) 0.2412(2) 1.01738(17) 0.0421(5) Uani d . 1 . .
C C11 0.86219(16) 0.6490(2) 0.87682(17) 0.0434(5) Uani d . 1 . .
H H11 0.8458 0.7345 0.8658 0.052 Uiso calc R 1 . .
C C12 0.92992(16) 0.5999(2) 0.84207(17) 0.0439(5) Uani d . 1 . .
C C13 0.95358(15) 0.4720(2) 0.85916(16) 0.0432(5) Uani d . 1 . .
H H13 0.9992 0.4375 0.8363 0.052 Uiso calc R 1 . .
C C15 0.9782(2) 0.6833(3) 0.7884(2) 0.0677(8) Uani d . 1 . .
H H15A 0.9459 0.6743 0.7179 0.102 Uiso calc R 1 . .
H H15B 1.0441 0.6581 0.8063 0.102 Uiso calc R 1 . .
H H15C 0.9753 0.7704 0.807 0.102 Uiso calc R 1 . .

loop_
_atom_site_aniso_label
_atom_site_aniso_U_11
_atom_site_aniso_U_22
_atom_site_aniso_U_33
_atom_site_aniso_U_12
_atom_site_aniso_U_13
_atom_site_aniso_U_23
Cl1 0.0643(4) 0.0887(5) 0.0366(4) -0.0196(3) 0.0104(3) 0.0143(3)
O2 0.0391(8) 0.0525(9) 0.0330(8) -0.0121(7) 0.0089(6) 0.0046(7)
C23 0.167(5) 0.110(4) 0.250(8) 0.027(4) 0.152(6) 0.053(4)
C22 0.097(3) 0.092(3) 0.112(3) 0.030(2) 0.072(3) 0.022(2)
C21 0.0659(18) 0.094(2) 0.069(2) 0.0072(17) 0.0334(16) -0.0231(18)
O4 0.0474(10) 0.0873(14) 0.0524(10) 0.0061(9) 0.0178(8) -0.0201(10)
C20 0.0407(12) 0.0571(14) 0.0497(13) 0.0067(11) 0.0133(10) -0.0055(11)
C10 0.0318(10) 0.0422(11) 0.0365(10) 0.0016(9) 0.0068(8) -0.0029(9)
C9 0.0308(9) 0.0394(11) 0.0286(9) -0.0064(8) 0.0068(8) -0.0011(8)
C6 0.0344(10) 0.0380(11) 0.0367(11) -0.0040(8) 0.0119(9) 0.0003(9)
C5 0.0388(11) 0.0447(12) 0.0363(11) -0.0057(9) 0.0127(9) 0.0025(9)
C4 0.0373(11) 0.0436(12) 0.0367(12) -0.0034(9) 0.0109(9) -0.0041(9)
C3 0.0374(11) 0.0392(11) 0.0501(13) -0.0060(9) 0.0173(10) -0.0068(10)
C1 0.0478(14) 0.0449(13) 0.0576(14) -0.0099(11) 0.0206(11) -0.0105(11)
N1 0.0561(14) 0.0661(15) 0.0909(18) -0.0231(12) 0.0259(13) -0.0222(14)
C19 0.136(4) 0.079(3) 0.196(6) 0.005(3) 0.077(4) 0.049(3)
C18 0.087(2) 0.0412(16) 0.141(4) 0.0012(15) 0.032(3) 0.016(2)
C17 0.100(3) 0.0391(15) 0.095(3) -0.0005(15) 0.015(2) -0.0166(16)
O6 0.0718(12) 0.0384(9) 0.0551(11) -0.0003(8) 0.0004(9) -0.0108(8)
C16 0.0494(13) 0.0398(12) 0.0445(13) 0.0040(10) 0.0066(11) -0.0058(10)
C14 0.0357(10) 0.0371(10) 0.0314(10) -0.0006(8) 0.0056(8) -0.0051(8)
C2 0.0432(13) 0.0697(17) 0.0476(16) -0.0174(12) 0.0113(12) -0.0042(12)
N2 0.0612(15) 0.139(3) 0.0450(14) -0.0349(17) 0.0008(12) 0.0036(15)
C8 0.0482(13) 0.0466(13) 0.0488(13) -0.0097(10) 0.0226(11) 0.0025(10)
C7 0.0436(12) 0.0479(12) 0.0339(11) -0.0051(10) 0.0128(10) 0.0027(9)
C11 0.0435(12) 0.0356(11) 0.0444(12) -0.0013(9) 0.0076(10) 0.0029(9)
C12 0.0409(11) 0.0501(13) 0.0380(11) -0.0105(10) 0.0111(9) 0.0010(10)
C13 0.0373(11) 0.0551(13) 0.0384(11) -0.0026(10) 0.0151(9) -0.0063(10)
C15 0.0661(17) 0.080(2) 0.0594(17) -0.0198(15) 0.0257(14) 0.0125(15)

loop_
_atom_type_symbol
_atom_type_description
_atom_type_scat_dispersion_real
_atom_type_scat_dispersion_imag
_atom_type_scat_source
C C 0.0181 0.0091 'International Tables Vol C Tables 4.2.6.8 and 6.1.1.4'
H H 0.0000 0.0000 'International Tables Vol C Tables 4.2.6.8 and 6.1.1.4'
N N 0.0311 0.0180 'International Tables Vol C Tables 4.2.6.8 and 6.1.1.4'
O O 0.0492 0.0322 'International Tables Vol C Tables 4.2.6.8 and 6.1.1.4'
Cl Cl 0.3639 0.7018 'International Tables Vol C Tables 4.2.6.8 and 6.1.1.4'

loop_
_geom_angle_atom_site_label_1
_geom_angle_atom_site_label_2
_geom_angle_atom_site_label_3
_geom_angle_site_symmetry_1
_geom_angle_site_symmetry_3
_geom_angle
_geom_angle_publ_flag
C6 O2 C9 . . 119.09(16) ?
C22 C23 H23 . . 180.0 ?
C23 C22 C21 . . 176.7(6) ?
O4 C21 C22 . . 112.6(3) ?
O4 C21 H21A . . 109.1 ?
C22 C21 H21A . . 109.1 ?
O4 C21 H21B . . 109.1 ?
C22 C21 H21B . . 109.1 ?
H21A C21 H21B . . 107.8 ?
C20 O4 C21 . . 110.7(2) ?
O4 C20 C10 . . 109.15(19) ?
O4 C20 H20A . . 109.9 ?
C10 C20 H20A . . 109.9 ?
O4 C20 H20B . . 109.9 ?
C10 C20 H20B . . 109.9 ?
H20A C20 H20B . . 108.3 ?
C9 C10 C11 . . 117.5(2) ?
C9 C10 C20 . . 121.9(2) ?
C11 C10 C20 . . 120.6(2) ?
C10 C9 C14 . . 122.19(19) ?
C10 C9 O2 . . 119.07(19) ?
C14 C9 O2 . . 118.53(19) ?
O2 C6 C5 . . 123.88(19) ?
O2 C6 C7 . . 116.37(19) ?
C5 C6 C7 . . 119.75(19) ?
C6 C5 C4 . . 119.7(2) ?
C6 C5 H5 . . 120.1 ?
C4 C5 H5 . . 120.1 ?
C5 C4 C3 . . 120.4(2) ?
C5 C4 C2 . . 119.7(2) ?
C3 C4 C2 . . 119.9(2) ?
C8 C3 C4 . . 119.5(2) ?
C8 C3 C1 . . 120.1(2) ?
C4 C3 C1 . . 120.4(2) ?
N1 C1 C3 . . 179.3(3) ?
C18 C19 H19 . . 180.0 ?
C19 C18 C17 . . 179.1(5) ?
O6 C17 C18 . . 112.9(3) ?
O6 C17 H17A . . 109.0 ?
C18 C17 H17A . . 109.0 ?
O6 C17 H17B . . 109.0 ?
C18 C17 H17B . . 109.0 ?
H17A C17 H17B . . 107.8 ?
C16 O6 C17 . . 113.1(2) ?
O6 C16 C14 . . 107.11(19) ?
O6 C16 H16A . . 110.3 ?
C14 C16 H16A . . 110.3 ?
O6 C16 H16B . . 110.3 ?
C14 C16 H16B . . 110.3 ?
H16A C16 H16B . . 108.5 ?
C13 C14 C9 . . 118.0(2) ?
C13 C14 C16 . . 121.1(2) ?
C9 C14 C16 . . 120.9(2) ?
N2 C2 C4 . . 179.7(3) ?
C7 C8 C3 . . 119.9(2) ?
C7 C8 H8 . . 120.1 ?
C3 C8 H8 . . 120.1 ?
C8 C7 C6 . . 120.8(2) ?
C8 C7 Cl1 . . 119.87(18) ?
C6 C7 Cl1 . . 119.37(17) ?
C12 C11 C10 . . 122.4(2) ?
C12 C11 H11 . . 118.8 ?
C10 C11 H11 . . 118.8 ?
C11 C12 C13 . . 118.1(2) ?
C11 C12 C15 . . 121.0(2) ?
C13 C12 C15 . . 121.0(2) ?
C14 C13 C12 . . 121.8(2) ?
C14 C13 H13 . . 119.1 ?
C12 C13 H13 . . 119.1 ?
C12 C15 H15A . . 109.5 ?
C12 C15 H15B . . 109.5 ?
H15A C15 H15B . . 109.5 ?
C12 C15 H15C . . 109.5 ?
H15A C15 H15C . . 109.5 ?
H15B C15 H15C . . 109.5 ?

loop_
_geom_bond_atom_site_label_1
_geom_bond_atom_site_label_2
_geom_bond_site_symmetry_2
_geom_bond_distance
_geom_bond_publ_flag
Cl1 C7 . 1.718(2) ?
O2 C6 . 1.357(3) ?
O2 C9 . 1.403(2) ?
C23 C22 . 1.169(7) ?
C23 H23 . 0.93 ?
C22 C21 . 1.453(6) ?
C21 O4 . 1.428(3) ?
C21 H21A . 0.97 ?
C21 H21B . 0.97 ?
O4 C20 . 1.420(3) ?
C20 C10 . 1.497(3) ?
C20 H20A . 0.97 ?
C20 H20B . 0.97 ?
C10 C9 . 1.388(3) ?
C10 C11 . 1.389(3) ?
C9 C14 . 1.389(3) ?
C6 C5 . 1.383(3) ?
C6 C7 . 1.393(3) ?
C5 C4 . 1.388(3) ?
C5 H5 . 0.93 ?
C4 C3 . 1.403(3) ?
C4 C2 . 1.439(3) ?
C3 C8 . 1.385(3) ?
C3 C1 . 1.440(3) ?
C1 N1 . 1.137(3) ?
C19 C18 . 1.164(7) ?
C19 H19 . 0.93 ?
C18 C17 . 1.447(6) ?
C17 O6 . 1.423(4) ?
C17 H17A . 0.97 ?
C17 H17B . 0.97 ?
O6 C16 . 1.419(3) ?
C16 C14 . 1.500(3) ?
C16 H16A . 0.97 ?
C16 H16B . 0.97 ?
C14 C13 . 1.385(3) ?
C2 N2 . 1.138(4) ?
C8 C7 . 1.381(3) ?
C8 H8 . 0.93 ?
C11 C12 . 1.380(3) ?
C11 H11 . 0.93 ?
C12 C13 . 1.391(4) ?
C12 C15 . 1.513(3) ?
C13 H13 . 0.93 ?
C15 H15A . 0.96 ?
C15 H15B . 0.96 ?
C15 H15C . 0.96 ?

loop_
_geom_torsion_atom_site_label_1
_geom_torsion_atom_site_label_2
_geom_torsion_atom_site_label_3
_geom_torsion_atom_site_label_4
_geom_torsion_site_symmetry_1
_geom_torsion_site_symmetry_2
_geom_torsion_site_symmetry_3
_geom_torsion_site_symmetry_4
_geom_torsion
_geom_torsion_publ_flag
C23 C22 C21 O4 . . . . -87.(8) ?
C22 C21 O4 C20 . . . . 72.7(4) ?
C21 O4 C20 C10 . . . . -176.5(2) ?
O4 C20 C10 C9 . . . . 80.5(3) ?
O4 C20 C10 C11 . . . . -99.4(3) ?
C11 C10 C9 C14 . . . . 0.2(3) ?
C20 C10 C9 C14 . . . . -179.6(2) ?
C11 C10 C9 O2 . . . . 174.98(17) ?
C20 C10 C9 O2 . . . . -4.9(3) ?
C6 O2 C9 C10 . . . . 88.0(2) ?
C6 O2 C9 C14 . . . . -97.0(2) ?
C9 O2 C6 C5 . . . . -0.9(3) ?
C9 O2 C6 C7 . . . . 179.79(19) ?
O2 C6 C5 C4 . . . . -179.7(2) ?
C7 C6 C5 C4 . . . . -0.4(3) ?
C6 C5 C4 C3 . . . . -1.0(3) ?
C6 C5 C4 C2 . . . . 178.3(2) ?
C5 C4 C3 C8 . . . . 1.1(3) ?
C2 C4 C3 C8 . . . . -178.2(2) ?
C5 C4 C3 C1 . . . . 180.0(2) ?
C2 C4 C3 C1 . . . . 0.6(3) ?
C8 C3 C1 N1 . . . . 10.(20) ?
C4 C3 C1 N1 . . . . -170.(100) ?
C19 C18 C17 O6 . . . . -50.(30) ?
C18 C17 O6 C16 . . . . 70.1(4) ?
C17 O6 C16 C14 . . . . -172.8(3) ?
C10 C9 C14 C13 . . . . -0.1(3) ?
O2 C9 C14 C13 . . . . -174.84(18) ?
C10 C9 C14 C16 . . . . -179.2(2) ?
O2 C9 C14 C16 . . . . 6.0(3) ?
O6 C16 C14 C13 . . . . -99.7(2) ?
O6 C16 C14 C9 . . . . 79.4(3) ?
C5 C4 C2 N2 . . . . -150.(100) ?
C3 C4 C2 N2 . . . . 30.(100) ?
C4 C3 C8 C7 . . . . 0.3(3) ?
C1 C3 C8 C7 . . . . -178.6(2) ?
C3 C8 C7 C6 . . . . -1.7(4) ?
C3 C8 C7 Cl1 . . . . 177.81(18) ?
O2 C6 C7 C8 . . . . -178.9(2) ?
C5 C6 C7 C8 . . . . 1.8(3) ?
O2 C6 C7 Cl1 . . . . 1.6(3) ?
C5 C6 C7 Cl1 . . . . -177.73(18) ?
C9 C10 C11 C12 . . . . -0.2(3) ?
C20 C10 C11 C12 . . . . 179.7(2) ?
C10 C11 C12 C13 . . . . 0.0(3) ?
C10 C11 C12 C15 . . . . -179.0(2) ?
C9 C14 C13 C12 . . . . -0.1(3) ?
C16 C14 C13 C12 . . . . 179.0(2) ?
C11 C12 C13 C14 . . . . 0.1(3) ?
C15 C12 C13 C14 . . . . 179.2(2) ?
